data_4334744
loop_
_publ_author_name
'Bo Li'
'Samuel J. Kyran'
'Andrew D. Yeung'
'Ashfaq A. Bengali'
'Donald J. Darensbourg'

_publ_contact_author_address
;Department of Chemistry
Texas A&M University
College Station, TX 77843                        
;
_publ_contact_author_email djdarens@mail.chem.tamu.edu
_publ_contact_author_name 'Donald J. Darensbourg'
_publ_contact_author_phone 979-845-5417
_publ_section_title
;
 Acrylic Acid Derivatives of Group 8 Metal Carbonyls: A Structural and
 Kinetic Study
;
_journal_name_full 'Inorganic Chemistry'
_journal_page_first 5438
_journal_page_last 5447
_journal_paper_doi 10.1021/ic4003737
_journal_volume 52
_journal_year 2013
_chemical_formula_moiety 'C7 H4 Fe O6'
_chemical_formula_sum 'C7 H4 Fe O6'
_chemical_formula_weight 239.95
_chemical_name_systematic
; 
 ? 
;
_space_group_IT_number 14
_symmetry_cell_setting monoclinic
_symmetry_space_group_name_Hall '-P 2yn'
_symmetry_space_group_name_H-M 'P 1 21/n 1'
_atom_sites_solution_hydrogens geom
_atom_sites_solution_primary direct
_atom_sites_solution_secondary difmap
_audit_creation_method SHELXL-97
_cell_angle_alpha 90.00
_cell_angle_beta 98.883(2)
_cell_angle_gamma 90.00
_cell_formula_units_Z 4
_cell_length_a 8.110(3)
_cell_length_b 10.806(3)
_cell_length_c 10.163(3)
_cell_measurement_reflns_used 2407
_cell_measurement_temperature 110(2)
_cell_measurement_theta_max 24.62
_cell_measurement_theta_min 3.00
_cell_volume 880.0(5)
_computing_cell_refinement 'Bruker SMART'
_computing_data_collection 'Bruker SMART'
_computing_data_reduction 'Bruker SAINT'
_computing_molecular_graphics 'Bruker SHELXTL'
_computing_publication_material 'Bruker SHELXTL'
_computing_structure_refinement 'SHELXL-97 (Sheldrick, 1997)'
_computing_structure_solution 'SHELXS-97 (Sheldrick, 1990)'
_diffrn_ambient_temperature 110(2)
_diffrn_measured_fraction_theta_full 0.959
_diffrn_measured_fraction_theta_max 0.959
_diffrn_measurement_device_type 'CCD area detector'
_diffrn_measurement_method 'phi and omega scans'
_diffrn_radiation_monochromator graphite
_diffrn_radiation_source 'normal-focus sealed tube'
_diffrn_radiation_type MoK\a
_diffrn_radiation_wavelength 0.71073
_diffrn_reflns_av_R_equivalents 0.0445
_diffrn_reflns_av_sigmaI/netI 0.0380
_diffrn_reflns_limit_h_max 11
_diffrn_reflns_limit_h_min -10
_diffrn_reflns_limit_k_max 14
_diffrn_reflns_limit_k_min -14
_diffrn_reflns_limit_l_max 13
_diffrn_reflns_limit_l_min -14
_diffrn_reflns_number 10682
_diffrn_reflns_theta_full 29.39
_diffrn_reflns_theta_max 29.39
_diffrn_reflns_theta_min 2.77
_exptl_absorpt_coefficient_mu 1.713
_exptl_absorpt_correction_T_max 0.902
_exptl_absorpt_correction_T_min 0.843
_exptl_absorpt_correction_type multi-scan
_exptl_absorpt_process_details sadabs
_exptl_crystal_colour yellow
_exptl_crystal_density_diffrn 1.811
_exptl_crystal_description Plate
_exptl_crystal_F_000 574
_exptl_crystal_size_max 0.20
_exptl_crystal_size_mid 0.10
_exptl_crystal_size_min 0.05
_refine_diff_density_max 0.654
_refine_diff_density_min -0.648
_refine_diff_density_rms 0.089
_refine_ls_extinction_method none
_refine_ls_goodness_of_fit_ref 1.090
_refine_ls_hydrogen_treatment mixed
_refine_ls_matrix_type full
_refine_ls_number_parameters 128
_refine_ls_number_reflns 2326
_refine_ls_number_restraints 0
_refine_ls_restrained_S_all 1.090
_refine_ls_R_factor_all 0.0488
_refine_ls_R_factor_gt 0.0384
_refine_ls_shift/su_max 0.000
_refine_ls_shift/su_mean 0.000
_refine_ls_structure_factor_coef Fsqd
_refine_ls_weighting_details 'calc w=1/[\s^2^(Fo^2^)+(0.0407P)^2^+0.7164P] where P=(Fo^2^+2Fc^2^)/3'
_refine_ls_weighting_scheme calc
_refine_ls_wR_factor_gt 0.0914
_refine_ls_wR_factor_ref 0.0963
_reflns_number_gt 1914
_reflns_number_total 2326
_reflns_threshold_expression >2sigma(I)
_cod_data_source_file ic4003737_si_002_2.cif
_cod_data_source_block Fe(CO)4AA
_cod_database_code 4334744

loop_
_symmetry_equiv_pos_as_xyz
'x, y, z'
'-x+1/2, y+1/2, -z+1/2'
'-x, -y, -z'
'x-1/2, -y-1/2, z-1/2'

loop_
_atom_site_label
_atom_site_type_symbol
_atom_site_fract_x
_atom_site_fract_y
_atom_site_fract_z
_atom_site_U_iso_or_equiv
_atom_site_adp_type
_atom_site_occupancy
_atom_site_symmetry_multiplicity
_atom_site_calc_flag
_atom_site_refinement_flags
Fe1 Fe 0.12774(4) 0.13962(3) 0.78845(3) 0.01947(12) Uani 1 1 d .
C1 C 0.0491(3) -0.0074(2) 0.7199(3) 0.0256(5) Uani 1 1 d .
O1 O -0.0005(3) -0.10017(19) 0.6794(2) 0.0358(5) Uani 1 1 d .
O6 O -0.0295(2) 0.34965(16) 0.9981(2) 0.0276(4) Uani 1 1 d .
O4 O 0.1674(3) 0.31108(19) 0.5698(2) 0.0346(5) Uani 1 1 d .
O2 O 0.4717(2) 0.0459(2) 0.8021(2) 0.0368(5) Uani 1 1 d .
O3 O -0.2263(2) 0.2085(2) 0.7793(2) 0.0356(5) Uani 1 1 d .
C7 C 0.1180(3) 0.3484(2) 0.9839(2) 0.0214(5) Uani 1 1 d .
C6 C 0.2127(3) 0.2353(2) 0.9659(2) 0.0222(5) Uani 1 1 d .
H6 H 0.3148 0.2410 0.9353 0.027 Uiso 1 1 calc R
C2 C 0.3409(3) 0.0828(2) 0.7960(3) 0.0251(5) Uani 1 1 d .
C5 C 0.1498(4) 0.1180(2) 0.9946(3) 0.0263(5) Uani 1 1 d .
H5A H 0.0478 0.1119 1.0252 0.032 Uiso 1 1 calc R
H5B H 0.2105 0.0469 0.9829 0.032 Uiso 1 1 calc R
C3 C -0.0889(3) 0.1859(2) 0.7869(2) 0.0245(5) Uani 1 1 d .
C4 C 0.1530(3) 0.2445(2) 0.6542(2) 0.0229(5) Uani 1 1 d .
O5 O 0.2098(2) 0.44999(16) 0.9868(2) 0.0272(4) Uani 1 1 d .
H5 H 0.1508 0.5107 0.9928 0.041 Uiso 1 1 calc R

loop_
_atom_site_aniso_label
_atom_site_aniso_U_11
_atom_site_aniso_U_22
_atom_site_aniso_U_33
_atom_site_aniso_U_23
_atom_site_aniso_U_13
_atom_site_aniso_U_12
Fe1 0.01939(19) 0.01891(19) 0.02023(19) -0.00130(13) 0.00340(13) -0.00013(13)
C1 0.0239(12) 0.0254(13) 0.0285(13) -0.0011(10) 0.0066(10) 0.0001(10)
O1 0.0357(11) 0.0258(10) 0.0468(12) -0.0085(9) 0.0093(9) -0.0075(8)
O6 0.0272(10) 0.0219(9) 0.0351(10) -0.0055(8) 0.0097(8) -0.0033(7)
O4 0.0408(12) 0.0339(11) 0.0302(10) 0.0069(9) 0.0095(9) 0.0007(9)
O2 0.0248(10) 0.0400(12) 0.0457(13) -0.0010(10) 0.0060(9) 0.0046(9)
O3 0.0248(10) 0.0492(13) 0.0323(11) -0.0075(9) 0.0028(8) 0.0029(9)
C7 0.0259(12) 0.0225(12) 0.0153(11) -0.0021(9) 0.0016(9) -0.0032(9)
C6 0.0235(12) 0.0239(12) 0.0193(11) -0.0004(9) 0.0031(9) -0.0003(10)
C2 0.0293(14) 0.0222(12) 0.0239(12) -0.0021(10) 0.0041(10) -0.0025(10)
C5 0.0338(14) 0.0242(13) 0.0209(12) -0.0006(10) 0.0046(10) 0.0020(11)
C3 0.0286(14) 0.0253(12) 0.0198(12) -0.0041(10) 0.0043(10) -0.0024(10)
C4 0.0220(12) 0.0231(12) 0.0236(12) -0.0035(10) 0.0030(9) -0.0004(10)
O5 0.0248(9) 0.0205(9) 0.0372(10) -0.0032(8) 0.0074(8) -0.0032(7)

loop_
_atom_type_symbol
_atom_type_description
_atom_type_scat_dispersion_real
_atom_type_scat_dispersion_imag
_atom_type_scat_source
C C 0.0033 0.0016 'International Tables Vol C Tables 4.2.6.8 and 6.1.1.4'
H H 0.0000 0.0000 'International Tables Vol C Tables 4.2.6.8 and 6.1.1.4'
O O 0.0106 0.0060 'International Tables Vol C Tables 4.2.6.8 and 6.1.1.4'
Fe Fe 0.3463 0.8444 'International Tables Vol C Tables 4.2.6.8 and 6.1.1.4'

loop_
_geom_angle_atom_site_label_1
_geom_angle_atom_site_label_2
_geom_angle_atom_site_label_3
_geom_angle
C4 Fe1 C1 109.48(12)
C4 Fe1 C3 92.46(12)
C1 Fe1 C3 87.47(12)
C4 Fe1 C2 91.48(12)
C1 Fe1 C2 89.77(12)
C3 Fe1 C2 175.77(12)
C4 Fe1 C5 145.54(11)
C1 Fe1 C5 104.97(11)
C3 Fe1 C5 88.43(11)
C2 Fe1 C5 89.20(11)
C4 Fe1 C6 106.18(11)
C1 Fe1 C6 144.26(11)
C3 Fe1 C6 93.44(10)
C2 Fe1 C6 86.94(11)
C5 Fe1 C6 39.46(10)
O1 C1 Fe1 178.7(2)
O6 C7 O5 122.9(2)
O6 C7 C6 124.2(2)
O5 C7 C6 112.9(2)
C5 C6 C7 120.5(2)
C5 C6 Fe1 69.80(14)
C7 C6 Fe1 114.08(17)
C5 C6 H6 119.7
C7 C6 H6 119.7
Fe1 C6 H6 86.4
O2 C2 Fe1 178.7(3)
C6 C5 Fe1 70.75(14)
C6 C5 H5A 120.0
Fe1 C5 H5A 113.6
C6 C5 H5B 120.0
Fe1 C5 H5B 86.0
H5A C5 H5B 120.0
O3 C3 Fe1 175.2(2)
O4 C4 Fe1 179.3(2)
C7 O5 H5 109.5

loop_
_geom_bond_atom_site_label_1
_geom_bond_atom_site_label_2
_geom_bond_distance
Fe1 C4 1.810(3)
Fe1 C1 1.811(3)
Fe1 C3 1.825(3)
Fe1 C2 1.825(3)
Fe1 C5 2.088(3)
Fe1 C6 2.101(2)
C1 O1 1.133(3)
O6 C7 1.227(3)
O4 C4 1.139(3)
O2 C2 1.126(3)
O3 C3 1.132(3)
C7 O5 1.324(3)
C7 C6 1.469(3)
C6 C5 1.414(4)
C6 H6 0.9300
C5 H5A 0.9300
C5 H5B 0.9300
O5 H5 0.8200
